data_4001085
loop_
_publ_author_name
'Deng, Xuebin'
'Tao, Juzhou'
'Yang, Xiaojing'
'Ma, Hui'
'Richardson, James W.'
'Zhao, Xinhua'

_publ_section_title
;
 Novel Trigonal ZrWMoO8Structure and Its Transformations
;
_journal_issue 5
_journal_name_full 'Chemistry of Materials'
_journal_page_first 1733
_journal_paper_doi 10.1021/cm071605y
_journal_volume 20
_journal_year 2008
_chemical_formula_sum 'Mo O8 W Zr'
_chemical_formula_weight 499.00
_space_group_IT_number 164
_symmetry_cell_setting trigonal
_symmetry_space_group_name_Hall '-P 3 2"'
_symmetry_space_group_name_H-M 'P -3 m 1'
_audit_creation_date 2006-06-29T21:52
_audit_creation_method 'from EXP file using GSAS2CIF'
_audit_update_record ' 2006-06-29T21:52  Initial CIF as created by GSAS2CIF'
_cell_angle_alpha 90.0
_cell_angle_beta 90.0
_cell_angle_gamma 120.0
_cell_formula_units_Z 1
_cell_length_a 5.84039(10)
_cell_length_b 5.84039
_cell_length_c 6.06707(17)
_cell_volume 179.223(6)
_computing_structure_refinement GSAS
_diffrn_radiation_polarisn_ratio 0.5
_diffrn_radiation_probe x-ray
_diffrn_radiation_type 'Cu K\a'
_diffrn_radiation_wavelength 1.541874
_pd_block_id 2006-06-29T21:52|TRI750|tri750|tri750
_pd_phase_name tri750
_pd_proc_ls_prof_R_factor 0.0588
_pd_proc_ls_prof_wR_expected 0.0280
_pd_proc_ls_prof_wR_factor 0.0830
_refine_ls_goodness_of_fit_all 2.98
_refine_ls_matrix_type full
_refine_ls_number_parameters 34
_refine_ls_number_restraints 0
_refine_ls_R_Fsqd_factor 0.08807
_refine_ls_shift/su_max 0.05
_refine_ls_shift/su_mean 0.00
_cod_data_source_file cm071605y-file001.cif
_cod_data_source_block TRI750_publ
_cod_depositor_comments
;
The following automatic conversions were performed:

'_geom_bond_publ_flag' value 'N' changed to 'n' according to
/home/saulius/struct/CIF-dictionaries/cif_core.dic dictionary named
'cif_core.dic' version 2.4.1 from 2010-06-29 (19
times).

'_geom_angle_publ_flag' value 'N' changed to 'n' according
to /home/saulius/struct/CIF-dictionaries/cif_core.dic dictionary
named 'cif_core.dic' version 2.4.1 from 2010-06-29 (31 time).

Automatic conversion script
Id: cif_fix_values 1715 2011-07-08 13:25:40Z adriana 
;
_cod_original_cell_volume 179.223(7)
_cod_original_sg_symbol_H-M 'p -3 m 1'
_cod_original_formula_sum 'Mo1.00 O8 W1.00 Zr'
_cod_database_code 4001085

loop_
_symmetry_equiv_pos_site_id
_symmetry_equiv_pos_as_xyz
1 +x,+y,+z
2 -y,x-y,+z
3 y-x,-x,+z
4 y-x,+y,+z
5 -y,-x,+z
6 +x,x-y,+z
-1 -x,-y,-z
-2 +y,y-x,-z
-3 x-y,+x,-z
-4 x-y,-y,-z
-5 +y,+x,-z
-6 -x,y-x,-z

loop_
_atom_site_type_symbol
_atom_site_label
_atom_site_fract_x
_atom_site_fract_y
_atom_site_fract_z
_atom_site_occupancy
_atom_site_thermal_displace_type
_atom_site_U_iso_or_equiv
_atom_site_symmetry_multiplicity
ZR Zr1 0.0 0.0 0.0 1.0 Uiso 0.0251(15) 1
MO Mo1 0.33333 0.66667 0.28837(31) 0.5 Uiso 0.0191(8) 2
O O1 0.1638(8) 0.8362(8) 0.1955(18) 1.0 Uiso 0.0504(25) 6
O O4 0.33333 0.66667 0.5523(32) 1.0 Uiso 0.089(7) 2
W W1 0.33333 0.66667 0.28837(31) 0.5 Uiso 0.0191(8) 2

loop_
_geom_angle_atom_site_label_1
_geom_angle_atom_site_label_2
_geom_angle_atom_site_label_3
_geom_angle
_geom_angle_site_symmetry_1
_geom_angle_site_symmetry_3
_geom_angle_publ_flag
O1 Zr1 O1 89.5(4) 1_545 2_665 n
O1 Zr1 O1 89.5(4) 1_545 3_455 n
O1 Zr1 O1 180.0 1_545 -1_565 n
O1 Zr1 O1 90.5(4) 1_545 -2_445 n
O1 Zr1 O1 90.5(4) 1_545 -3_655 n
O1 Zr1 O1 89.5(4) 2_665 3_455 n
O1 Zr1 O1 90.5(4) 2_665 -1_565 n
O1 Zr1 O1 180.0 2_665 -2_445 n
O1 Zr1 O1 90.5(4) 2_665 -3_655 n
O1 Zr1 O1 90.5(4) 3_455 -1_565 n
O1 Zr1 O1 90.5(4) 3_455 -2_445 n
O1 Zr1 O1 179.9802 3_455 -3_655 n
O1 Zr1 O1 89.5(4) -1_565 -2_445 n
O1 Zr1 O1 89.5(4) -1_565 -3_655 n
O1 Zr1 O1 89.5(4) -2_445 -3_655 n
O1 Mo1 O1 110.72(31) 1_555 2_665 n
O1 Mo1 O1 110.72(31) 1_555 3_565 n
O1 Mo1 O4 108.19(33) 1_555 1_555 n
O1 Mo1 O1 110.72(31) 2_665 3_565 n
O1 Mo1 O4 108.19(33) 2_665 1_555 n
O1 Mo1 O4 108.19(33) 3_565 1_555 n
Zr1 O1 Mo1 162.6(6) 1_565 1_555 n
Zr1 O1 W1 162.6(6) 1_565 1_555 n
Mo1 O1 W1 0.0 1_555 1_555 n
Mo1 O4 W1 0.0 1_555 1_555 n
O1 W1 O1 110.72(31) 1_555 2_665 n
O1 W1 O1 110.72(31) 1_555 3_565 n
O1 W1 O4 108.19(33) 1_555 1_555 n
O1 W1 O1 110.72(31) 2_665 3_565 n
O1 W1 O4 108.19(33) 2_665 1_555 n
O1 W1 O4 108.19(33) 3_565 1_555 n

loop_
_geom_bond_atom_site_label_1
_geom_bond_atom_site_label_2
_geom_bond_distance
_geom_bond_site_symmetry_2
_geom_bond_publ_flag
Zr1 O1 2.038(10) 1_545 n
Zr1 O1 2.038(10) 2_665 n
Zr1 O1 2.038(10) 3_455 n
Zr1 O1 2.038(10) -1_565 n
Zr1 O1 2.038(10) -2_445 n
Zr1 O1 2.038(10) -3_655 n
Mo1 O1 1.805(9) 1_555 n
Mo1 O1 1.805(9) 2_665 n
Mo1 O1 1.805(9) 3_565 n
Mo1 O4 1.601(20) 1_555 n
O1 Zr1 2.038(10) 1_565 n
O1 Mo1 1.805(9) 1_555 n
O1 W1 1.805(9) 1_555 n
O4 Mo1 1.601(20) 1_555 n
O4 W1 1.601(20) 1_555 n
W1 O1 1.805(9) 1_555 n
W1 O1 1.805(9) 2_665 n
W1 O1 1.805(9) 3_565 n
W1 O4 1.601(20) 1_555 n
